data_1503722
loop_
_publ_author_name
'Martins, Andrew'
'Lemouzy, S\'ebastien'
'Lautens, Mark'

_publ_section_title
;
 Bifunctional reactivity of Cu(I): sequential ring opening/N-arylation.
;
_journal_issue 1
_journal_name_full 'Organic letters'
_journal_page_first 181
_journal_page_last 183
_journal_paper_doi 10.1021/ol802357e
_journal_volume 11
_journal_year 2009
_chemical_formula_moiety 'C20 H18 N2 O4'
_chemical_formula_sum 'C20 H18 N2 O4'
_chemical_formula_weight 350.36
_chemical_name_systematic
; 
 ? 
;
_space_group_IT_number 19
_symmetry_cell_setting orthorhombic
_symmetry_space_group_name_Hall 'P 2ac 2ab'
_symmetry_space_group_name_H-M 'P 21 21 21'
_atom_sites_solution_hydrogens geom
_atom_sites_solution_primary direct
_atom_sites_solution_secondary difmap
_audit_creation_method SHELXL-97
_cell_angle_alpha 90.00
_cell_angle_beta 90.00
_cell_angle_gamma 90.00
_cell_formula_units_Z 4
_cell_length_a 6.1369(12)
_cell_length_b 16.452(3)
_cell_length_c 17.008(3)
_cell_measurement_reflns_used 12358
_cell_measurement_temperature 150(1)
_cell_measurement_theta_max 27.6
_cell_measurement_theta_min 2.7
_cell_volume 1717.2(6)
_computing_cell_refinement 'Denzo-SMN (Otwinowski & Minor, 1997)'
_computing_data_collection 'Collect (Nonius B.V., 1997-2002)'
_computing_data_reduction Denzo-SMN
_computing_molecular_graphics 'PLATON (Spek, 2003)'
_computing_publication_material 'SHELXTL V6.1'
_computing_structure_refinement 'SHELXTL V6.1 (Sheldrick, 2008)'
_computing_structure_solution 'SIR-92 (Altomare et al., 1994)'
_diffrn_ambient_temperature 150(2)
_diffrn_detector_area_resol_mean 9
_diffrn_measured_fraction_theta_full 0.997
_diffrn_measured_fraction_theta_max 0.997
_diffrn_measurement_device_type 'Nonius KappaCCD'
_diffrn_measurement_method '\f scans and \w scans with \k offsets'
_diffrn_radiation_monochromator graphite
_diffrn_radiation_source 'fine-focus sealed tube'
_diffrn_radiation_type MoK\a
_diffrn_radiation_wavelength 0.71073
_diffrn_reflns_av_R_equivalents 0.0518
_diffrn_reflns_av_sigmaI/netI 0.0426
_diffrn_reflns_limit_h_max 7
_diffrn_reflns_limit_h_min -7
_diffrn_reflns_limit_k_max 21
_diffrn_reflns_limit_k_min -21
_diffrn_reflns_limit_l_max 22
_diffrn_reflns_limit_l_min -22
_diffrn_reflns_number 12358
_diffrn_reflns_theta_full 27.55
_diffrn_reflns_theta_max 27.55
_diffrn_reflns_theta_min 2.70
_diffrn_standards_number 0
_exptl_absorpt_coefficient_mu 0.096
_exptl_absorpt_correction_T_max 0.990
_exptl_absorpt_correction_T_min 0.888
_exptl_absorpt_correction_type multi-scan
_exptl_absorpt_process_details
;
multi-scan from symmetry-related measurements 
 Sortav (Blessing 1995)
;
_exptl_crystal_colour colourless
_exptl_crystal_density_diffrn 1.355
_exptl_crystal_density_method 'not measured'
_exptl_crystal_description needle
_exptl_crystal_F_000 736
_exptl_crystal_size_max 0.24
_exptl_crystal_size_mid 0.12
_exptl_crystal_size_min 0.10
_refine_diff_density_max 0.457
_refine_diff_density_min -0.237
_refine_diff_density_rms 0.049
_refine_ls_extinction_method none
_refine_ls_goodness_of_fit_ref 1.038
_refine_ls_hydrogen_treatment constr
_refine_ls_matrix_type full
_refine_ls_number_parameters 235
_refine_ls_number_reflns 2275
_refine_ls_number_restraints 0
_refine_ls_restrained_S_all 1.038
_refine_ls_R_factor_all 0.0806
_refine_ls_R_factor_gt 0.0550
_refine_ls_shift/su_max 0.001
_refine_ls_shift/su_mean 0.000
_refine_ls_structure_factor_coef Fsqd
_refine_ls_weighting_details 'calc w=1/[\s^2^(Fo^2^)+(0.0716P)^2^+0.8722P] where P=(Fo^2^+2Fc^2^)/3'
_refine_ls_weighting_scheme calc
_refine_ls_wR_factor_gt 0.1332
_refine_ls_wR_factor_ref 0.1475
_reflns_number_gt 1718
_reflns_number_total 2275
_reflns_threshold_expression I>2\s(I)
_cod_data_source_file ol802357e_si_002.cif
_cod_data_source_block k08266
_cod_depositor_comments
;
The following automatic conversions were performed:

'_symmetry_cell_setting' value 'Orthorhombic' changed to
'orthorhombic' according to
/home/saulius/struct/CIF-dictionaries/cif_core.dic dictionary named
'cif_core.dic' version 2.4.2 from 2011-04-26.

Automatic conversion script
Id: cif_fix_values 1715 2011-07-08 13:25:40Z adriana 
;
_cod_database_code 1503722

loop_
_symmetry_equiv_pos_as_xyz
'x, y, z'
'-x+1/2, -y, z+1/2'
'-x, y+1/2, -z+1/2'
'x+1/2, -y+1/2, -z'

loop_
_atom_site_label
_atom_site_type_symbol
_atom_site_fract_x
_atom_site_fract_y
_atom_site_fract_z
_atom_site_U_iso_or_equiv
_atom_site_adp_type
_atom_site_occupancy
_atom_site_symmetry_multiplicity
_atom_site_calc_flag
_atom_site_refinement_flags
O1 O 0.0168(5) 0.72230(17) 0.4227(2) 0.0625(9) Uani 1 1 d .
O2 O -0.0585(5) 0.59090(16) 0.40214(19) 0.0523(8) Uani 1 1 d .
O3 O 0.4321(4) 0.56241(15) 0.48277(14) 0.0386(6) Uani 1 1 d .
O4 O 0.5412(4) 0.46556(13) 0.39656(13) 0.0316(5) Uani 1 1 d .
N1 N 0.2680(5) 0.64874(17) 0.36339(17) 0.0334(7) Uani 1 1 d .
N2 N 0.3739(5) 0.57542(17) 0.35099(16) 0.0332(7) Uani 1 1 d .
C1 C 0.0630(6) 0.6475(2) 0.3962(2) 0.0419(9) Uani 1 1 d .
C2 C 0.2011(7) 0.7788(3) 0.4078(3) 0.0541(11) Uani 1 1 d .
H2A H 0.2376 0.8126 0.4548 0.065 Uiso 1 1 calc R
C3 C 0.1634(9) 0.8280(3) 0.3370(3) 0.0651(14) Uani 1 1 d .
H3A H 0.0379 0.8609 0.3292 0.078 Uiso 1 1 calc R
C4 C 0.3222(9) 0.8217(3) 0.2859(3) 0.0579(12) Uani 1 1 d .
H4A H 0.3278 0.8505 0.2375 0.069 Uiso 1 1 calc R
C5 C 0.4942(8) 0.7633(3) 0.3132(3) 0.0536(11) Uani 1 1 d .
H5A H 0.5293 0.7232 0.2717 0.064 Uiso 1 1 calc R
H5B H 0.6290 0.7923 0.3284 0.064 Uiso 1 1 calc R
C6 C 0.3920(7) 0.7230(2) 0.3825(2) 0.0437(9) Uani 1 1 d .
H6A H 0.4986 0.7139 0.4261 0.052 Uiso 1 1 calc R
C7 C 0.4032(6) 0.5480(2) 0.27138(19) 0.0308(8) Uani 1 1 d .
C8 C 0.6040(6) 0.5553(2) 0.2366(2) 0.0360(8) Uani 1 1 d .
H8A H 0.7240 0.5766 0.2653 0.043 Uiso 1 1 calc R
C9 C 0.6295(7) 0.5311(2) 0.1589(2) 0.0427(9) Uani 1 1 d .
H9A H 0.7682 0.5352 0.1345 0.051 Uiso 1 1 calc R
C10 C 0.4551(7) 0.5012(2) 0.1171(2) 0.0392(9) Uani 1 1 d .
H10A H 0.4733 0.4854 0.0637 0.047 Uiso 1 1 calc R
C11 C 0.2551(7) 0.4942(2) 0.1524(2) 0.0405(9) Uani 1 1 d .
H11A H 0.1352 0.4733 0.1234 0.049 Uiso 1 1 calc R
C12 C 0.2266(6) 0.5174(2) 0.2303(2) 0.0377(9) Uani 1 1 d .
H12A H 0.0884 0.5124 0.2549 0.045 Uiso 1 1 calc R
C13 C 0.4506(6) 0.5364(2) 0.41689(19) 0.0298(7) Uani 1 1 d .
C14 C 0.6408(7) 0.4214(2) 0.4618(2) 0.0406(9) Uani 1 1 d .
H14A H 0.5266 0.3971 0.4955 0.049 Uiso 1 1 calc R
H14B H 0.7294 0.4588 0.4942 0.049 Uiso 1 1 calc R
C15 C 0.7812(6) 0.3565(2) 0.4280(2) 0.0346(8) Uani 1 1 d .
C16 C 0.9857(6) 0.3757(2) 0.3975(2) 0.0417(9) Uani 1 1 d .
H16A H 1.0373 0.4300 0.4003 0.050 Uiso 1 1 calc R
C17 C 1.1135(7) 0.3167(3) 0.3636(2) 0.0512(11) Uani 1 1 d .
H17A H 1.2526 0.3304 0.3430 0.061 Uiso 1 1 calc R
C18 C 1.0394(9) 0.2375(3) 0.3594(2) 0.0565(12) Uani 1 1 d .
H18A H 1.1273 0.1969 0.3355 0.068 Uiso 1 1 calc R
C19 C 0.8371(8) 0.2173(2) 0.3899(3) 0.0524(11) Uani 1 1 d .
H19A H 0.7875 0.1626 0.3876 0.063 Uiso 1 1 calc R
C20 C 0.7089(7) 0.2759(2) 0.4233(2) 0.0431(9) Uani 1 1 d .
H20A H 0.5696 0.2618 0.4435 0.052 Uiso 1 1 calc R

loop_
_atom_site_aniso_label
_atom_site_aniso_U_11
_atom_site_aniso_U_22
_atom_site_aniso_U_33
_atom_site_aniso_U_23
_atom_site_aniso_U_13
_atom_site_aniso_U_12
O1 0.0468(17) 0.0446(16) 0.096(2) -0.0192(16) 0.0280(18) -0.0020(14)
O2 0.0375(14) 0.0444(15) 0.075(2) -0.0075(15) 0.0079(15) -0.0074(13)
O3 0.0483(15) 0.0416(13) 0.0259(12) -0.0018(10) 0.0047(12) 0.0008(13)
O4 0.0370(12) 0.0303(11) 0.0274(12) 0.0024(10) -0.0037(11) 0.0008(11)
N1 0.0322(15) 0.0312(14) 0.0368(16) -0.0026(13) 0.0045(14) 0.0019(13)
N2 0.0418(17) 0.0321(14) 0.0258(15) -0.0009(12) 0.0024(13) 0.0087(14)
C1 0.038(2) 0.0394(19) 0.048(2) -0.0068(18) 0.007(2) 0.0007(18)
C2 0.050(2) 0.047(2) 0.066(3) -0.006(2) 0.014(2) 0.000(2)
C3 0.060(3) 0.049(3) 0.086(4) -0.004(3) -0.009(3) 0.013(2)
C4 0.073(3) 0.041(2) 0.060(3) 0.005(2) -0.008(3) -0.005(2)
C5 0.054(3) 0.041(2) 0.066(3) -0.006(2) 0.017(2) -0.005(2)
C6 0.046(2) 0.041(2) 0.044(2) -0.0033(18) -0.0024(19) 0.0020(18)
C7 0.0350(19) 0.0303(17) 0.0270(17) 0.0031(14) 0.0028(15) 0.0059(15)
C8 0.0318(18) 0.043(2) 0.0335(19) -0.0034(16) -0.0013(16) -0.0019(17)
C9 0.039(2) 0.057(2) 0.033(2) -0.0035(19) 0.0074(17) 0.001(2)
C10 0.050(2) 0.0411(19) 0.0267(17) -0.0005(15) -0.0009(18) -0.0003(18)
C11 0.044(2) 0.046(2) 0.0322(19) -0.0014(16) -0.0029(18) -0.0067(18)
C12 0.0303(18) 0.046(2) 0.037(2) 0.0031(17) 0.0031(16) -0.0024(17)
C13 0.0302(16) 0.0308(16) 0.0283(17) 0.0007(14) 0.0018(14) -0.0038(15)
C14 0.051(2) 0.043(2) 0.0279(18) 0.0053(16) -0.0032(17) 0.0073(19)
C15 0.0386(19) 0.0359(18) 0.0292(18) 0.0042(15) -0.0071(16) 0.0055(17)
C16 0.040(2) 0.043(2) 0.041(2) 0.0007(18) -0.0031(18) -0.0036(17)
C17 0.041(2) 0.063(3) 0.049(2) 0.002(2) -0.002(2) 0.008(2)
C18 0.073(3) 0.052(2) 0.045(2) -0.003(2) -0.005(2) 0.029(3)
C19 0.075(3) 0.0324(19) 0.050(2) 0.0033(19) -0.012(2) 0.003(2)
C20 0.046(2) 0.041(2) 0.042(2) 0.0091(17) -0.0066(18) -0.003(2)

loop_
_atom_type_symbol
_atom_type_description
_atom_type_scat_dispersion_real
_atom_type_scat_dispersion_imag
_atom_type_scat_source
C C 0.0033 0.0016 'International Tables Vol C Tables 4.2.6.8 and 6.1.1.4'
H H 0.0000 0.0000 'International Tables Vol C Tables 4.2.6.8 and 6.1.1.4'
N N 0.0061 0.0033 'International Tables Vol C Tables 4.2.6.8 and 6.1.1.4'
O O 0.0106 0.0060 'International Tables Vol C Tables 4.2.6.8 and 6.1.1.4'

loop_
_geom_angle_atom_site_label_1
_geom_angle_atom_site_label_2
_geom_angle_atom_site_label_3
_geom_angle
C1 O1 C2 110.8(3)
C13 O4 C14 114.3(3)
C1 N1 N2 118.5(3)
C1 N1 C6 113.2(3)
N2 N1 C6 120.8(3)
C13 N2 N1 116.3(3)
C13 N2 C7 125.3(3)
N1 N2 C7 118.3(3)
O2 C1 O1 123.6(4)
O2 C1 N1 127.9(4)
O1 C1 N1 108.4(3)
C3 C2 O1 111.4(4)
C3 C2 C6 102.6(4)
O1 C2 C6 104.6(3)
C4 C3 C2 112.5(4)
C3 C4 C5 111.6(4)
C6 C5 C4 103.5(4)
N1 C6 C5 114.2(3)
N1 C6 C2 99.3(3)
C5 C6 C2 105.9(3)
C8 C7 C12 121.1(3)
C8 C7 N2 119.4(3)
C12 C7 N2 119.5(3)
C7 C8 C9 119.1(3)
C10 C9 C8 120.5(4)
C11 C10 C9 120.0(3)
C10 C11 C12 120.4(4)
C7 C12 C11 118.9(3)
O3 C13 O4 126.1(3)
O3 C13 N2 124.0(3)
O4 C13 N2 109.8(3)
O4 C14 C15 107.8(3)
C16 C15 C20 118.6(4)
C16 C15 C14 120.2(3)
C20 C15 C14 121.2(4)
C17 C16 C15 120.7(4)
C16 C17 C18 120.0(4)
C17 C18 C19 120.1(4)
C20 C19 C18 120.1(4)
C19 C20 C15 120.6(4)

loop_
_geom_bond_atom_site_label_1
_geom_bond_atom_site_label_2
_geom_bond_distance
O1 C1 1.341(4)
O1 C2 1.486(5)
O2 C1 1.197(4)
O3 C13 1.205(4)
O4 C13 1.336(4)
O4 C14 1.460(4)
N1 C1 1.377(5)
N1 N2 1.386(4)
N1 C6 1.475(5)
N2 C13 1.375(4)
N2 C7 1.438(4)
C2 C3 1.470(7)
C2 C6 1.549(6)
C3 C4 1.310(7)
C4 C5 1.502(6)
C5 C6 1.491(6)
C7 C8 1.372(5)
C7 C12 1.384(5)
C8 C9 1.389(5)
C9 C10 1.376(6)
C10 C11 1.371(6)
C11 C12 1.390(5)
C14 C15 1.487(5)
C15 C16 1.394(5)
C15 C20 1.401(5)
C16 C17 1.375(6)
C17 C18 1.381(7)
C18 C19 1.386(7)
C19 C20 1.368(6)
